data_7014852
loop_
_publ_author_name
'Poirier, Valentin'
'Roisnel, Thierry'
'Carpentier, Jean-Fran\,cois'
'Sarazin, Yann'

_publ_section_title
;
 Zinc and magnesium complexes supported by bulky multidentate
 amino-ether phenolate ligands: potent pre-catalysts for the immortal
 ring-opening polymerisation of cyclic esters.
;
_journal_issue 2
_journal_name_full 'Dalton transactions (Cambridge, England : 2003)'
_journal_page_first 523
_journal_page_last 534
_journal_paper_doi 10.1039/c0dt01219j
_journal_volume 40
_journal_year 2011
_chemical_compound_source 'synthesis as described'
_chemical_formula_moiety 'C29 H56 N2 O5 Si2 Zn'
_chemical_formula_sum 'C29 H56 N2 O5 Si2 Zn'
_chemical_formula_weight 634.31
_chemical_name_systematic
;
?
;
_space_group_IT_number 14
_symmetry_cell_setting monoclinic
_symmetry_Int_Tables_number 14
_symmetry_space_group_name_Hall '-P 2yn'
_symmetry_space_group_name_H-M 'P 1 21/n 1'
_atom_sites_solution_hydrogens geom
_atom_sites_solution_primary direct
_atom_sites_solution_secondary difmap
_audit_conform_dict_location ftp://ftp.iucr.org/pub/cif_core.dic
_audit_conform_dict_name cif_core.dic
_audit_conform_dict_version 2.3
_audit_creation_date 2010-05-27T09:11:24-00:00
_audit_creation_method 'WinGX routine CIF_UPDATE'
_cell_angle_alpha 90
_cell_angle_beta 95.431(4)
_cell_angle_gamma 90
_cell_formula_units_Z 4
_cell_length_a 13.9506(17)
_cell_length_b 10.7275(7)
_cell_length_c 23.4443(16)
_cell_measurement_reflns_used 5111
_cell_measurement_temperature 150(2)
_cell_measurement_theta_max 27.45
_cell_measurement_theta_min 2.58
_cell_measurement_wavelength 0.71073
_cell_volume 3492.8(5)
_computing_cell_refinement 'Bruker SMART (Bruker, 2002)'
_computing_data_collection 'Bruker SAINT (Bruker, 2002)'
_computing_data_reduction 'Bruker SAINT (Bruker, 2002)'
_computing_molecular_graphics 'Ortep-3 for Windows (Farrugia, 1997)'
_computing_publication_material
;
WinGX publication routines (Farrugia, 1999),
CRYSCAL (T. Roisnel, local program)
;
_computing_structure_refinement 'SHELXL-97 (Sheldrick, 1997)'
_computing_structure_solution 'SIR97 (Altomare et al., 1999))'
_diffrn_ambient_temperature 150(2)
_diffrn_detector 'CCD plate'
_diffrn_measured_fraction_theta_full 0.999
_diffrn_measured_fraction_theta_max 0.999
_diffrn_measurement_device_type 'APEXII, Bruker-AXS'
_diffrn_measurement_method 'CCD rotation images, thin slices'
_diffrn_radiation_monochromator graphite
_diffrn_radiation_probe x-ray
_diffrn_radiation_type MoK\a
_diffrn_radiation_wavelength 0.71073
_diffrn_reflns_av_R_equivalents 0.0459
_diffrn_reflns_av_unetI/netI 0.0418
_diffrn_reflns_limit_h_max 18
_diffrn_reflns_limit_h_min -18
_diffrn_reflns_limit_k_max 13
_diffrn_reflns_limit_k_min -12
_diffrn_reflns_limit_l_max 30
_diffrn_reflns_limit_l_min -25
_diffrn_reflns_number 31084
_diffrn_reflns_theta_full 27.48
_diffrn_reflns_theta_max 27.48
_diffrn_reflns_theta_min 2.93
_exptl_absorpt_coefficient_mu 0.807
_exptl_absorpt_correction_T_max 0.945
_exptl_absorpt_correction_T_min 0.809
_exptl_absorpt_correction_type multi-scan
_exptl_absorpt_process_details
;
[Sheldrick, G.M. (2002). SADABS Bruker AXS Inc., Madison, Wisconsin, USA]
;
_exptl_crystal_colour colourless
_exptl_crystal_density_diffrn 1.206
_exptl_crystal_density_method 'not measured'
_exptl_crystal_description prism
_exptl_crystal_F_000 1368
_exptl_crystal_size_max 0.17
_exptl_crystal_size_mid 0.1
_exptl_crystal_size_min 0.07
_refine_diff_density_max 0.379
_refine_diff_density_min -0.227
_refine_diff_density_rms 0.055
_refine_ls_extinction_method none
_refine_ls_goodness_of_fit_ref 1.028
_refine_ls_hydrogen_treatment mixed
_refine_ls_matrix_type full
_refine_ls_number_parameters 368
_refine_ls_number_reflns 7992
_refine_ls_number_restraints 0
_refine_ls_restrained_S_all 1.028
_refine_ls_R_factor_all 0.0451
_refine_ls_R_factor_gt 0.0323
_refine_ls_shift/su_max 0.003
_refine_ls_shift/su_mean 0
_refine_ls_structure_factor_coef Fsqd
_refine_ls_weighting_details 'calc w=1/[\s^2^(Fo^2^)+(0.0326P)^2^+1.3500P] where P=(Fo^2^+2Fc^2^)/3'
_refine_ls_weighting_scheme calc
_refine_ls_wR_factor_gt 0.0756
_refine_ls_wR_factor_ref 0.0816
_reflns_number_gt 6530
_reflns_number_total 7992
_reflns_threshold_expression >2sigma(I)
_cod_data_source_file C0DT01219J.TXT
_cod_data_source_block job
_cod_original_sg_symbol_H-M 'P 21/n'
_cod_database_code 7014852

loop_
_symmetry_equiv_pos_as_xyz
'x, y, z'
'-x+1/2, y+1/2, -z+1/2'
'-x, -y, -z'
'x-1/2, -y-1/2, z-1/2'

loop_
_atom_site_label
_atom_site_type_symbol
_atom_site_fract_x
_atom_site_fract_y
_atom_site_fract_z
_atom_site_U_iso_or_equiv
_atom_site_adp_type
_atom_site_occupancy
_atom_site_symmetry_multiplicity
_atom_site_calc_flag
_atom_site_refinement_flags
_atom_site_disorder_assembly
_atom_site_disorder_group
Zn1 Zn 0.244560(13) 0.279881(18) 0.125416(8) 0.01773(6) Uani 1 1 d . . .
N1 N 0.36673(10) 0.24097(13) 0.09925(6) 0.0212(3) Uani 1 1 d . . .
Si1 Si 0.41141(3) 0.32942(5) 0.04767(2) 0.02141(11) Uani 1 1 d . . .
HSI1 H 0.3570(16) 0.442(2) 0.0410(9) 0.05 Uiso 1 1 d . . .
C2 C 0.53900(14) 0.3813(2) 0.06602(10) 0.0378(5) Uani 1 1 d . . .
H2A H 0.5462 0.4144 0.1052 0.057 Uiso 1 1 calc R . .
H2B H 0.555 0.4464 0.0392 0.057 Uiso 1 1 calc R . .
H2C H 0.5824 0.3102 0.0633 0.057 Uiso 1 1 calc R . .
C3 C 0.40032(17) 0.2532(2) -0.02477(8) 0.0368(5) Uani 1 1 d . . .
H3A H 0.4436 0.1812 -0.0242 0.055 Uiso 1 1 calc R . .
H3B H 0.4178 0.3132 -0.0536 0.055 Uiso 1 1 calc R . .
H3C H 0.3338 0.2256 -0.0343 0.055 Uiso 1 1 calc R . .
Si2 Si 0.42403(4) 0.11841(5) 0.13396(2) 0.02425(12) Uani 1 1 d . . .
HSI2 H 0.3625(16) 0.012(2) 0.1353(10) 0.05 Uiso 1 1 d . . .
C4 C 0.53074(18) 0.0622(2) 0.09878(10) 0.0520(7) Uani 1 1 d . . .
H4A H 0.513 0.0522 0.0576 0.078 Uiso 1 1 calc R . .
H4B H 0.5521 -0.0181 0.1154 0.078 Uiso 1 1 calc R . .
H4C H 0.5831 0.1231 0.1049 0.078 Uiso 1 1 calc R . .
C5 C 0.46296(16) 0.1602(2) 0.20992(9) 0.0366(5) Uani 1 1 d . . .
H5A H 0.5032 0.2352 0.2109 0.055 Uiso 1 1 calc R . .
H5B H 0.5 0.0912 0.2284 0.055 Uiso 1 1 calc R . .
H5C H 0.4061 0.1762 0.2304 0.055 Uiso 1 1 calc R . .
O11 O 0.14673(9) 0.37326(11) 0.06542(5) 0.0230(3) Uani 1 1 d . . .
C12 C 0.12080(14) 0.35008(18) 0.00552(8) 0.0290(4) Uani 1 1 d . . .
H12A H 0.0498 0.3543 -0.0018 0.035 Uiso 1 1 calc R . .
H12B H 0.1405 0.2641 -0.0033 0.035 Uiso 1 1 calc R . .
C13 C 0.16387(14) 0.43774(19) -0.03502(8) 0.0305(4) Uani 1 1 d . . .
H13A H 0.2302 0.46 -0.0196 0.037 Uiso 1 1 calc R . .
H13B H 0.1673 0.3962 -0.0725 0.037 Uiso 1 1 calc R . .
O14 O 0.10709(9) 0.54770(13) -0.04256(6) 0.0322(3) Uani 1 1 d . . .
C15 C 0.15193(16) 0.6459(2) -0.07177(9) 0.0401(5) Uani 1 1 d . . .
H15A H 0.1046 0.682 -0.1014 0.048 Uiso 1 1 calc R . .
H15B H 0.2059 0.6113 -0.0913 0.048 Uiso 1 1 calc R . .
C16 C 0.18926(16) 0.7471(2) -0.03120(9) 0.0368(5) Uani 1 1 d . . .
H16A H 0.2161 0.8159 -0.0529 0.044 Uiso 1 1 calc R . .
H16B H 0.136 0.7808 -0.0108 0.044 Uiso 1 1 calc R . .
O17 O 0.26158(9) 0.69757(12) 0.00870(6) 0.0294(3) Uani 1 1 d . . .
C18 C 0.30380(15) 0.78790(17) 0.04809(9) 0.0318(4) Uani 1 1 d . . .
H18A H 0.2529 0.8374 0.0642 0.038 Uiso 1 1 calc R . .
H18B H 0.3452 0.8454 0.0283 0.038 Uiso 1 1 calc R . .
C19 C 0.36281(14) 0.71990(18) 0.09515(9) 0.0287(4) Uani 1 1 d . . .
H19A H 0.4041 0.6571 0.0785 0.034 Uiso 1 1 calc R . .
H19B H 0.405 0.7794 0.1179 0.034 Uiso 1 1 calc R . .
O20 O 0.29990(9) 0.66006(11) 0.13108(6) 0.0259(3) Uani 1 1 d . . .
C21 C 0.34722(12) 0.56280(16) 0.16393(7) 0.0215(4) Uani 1 1 d . . .
H21A H 0.4055 0.5965 0.186 0.026 Uiso 1 1 calc R . .
H21B H 0.3678 0.4975 0.1378 0.026 Uiso 1 1 calc R . .
C22 C 0.28209(12) 0.50583(16) 0.20460(7) 0.0218(4) Uani 1 1 d . . .
H22A H 0.3227 0.4579 0.2338 0.026 Uiso 1 1 calc R . .
H22B H 0.2522 0.5746 0.2248 0.026 Uiso 1 1 calc R . .
C24 C 0.12132(12) 0.49137(16) 0.14852(7) 0.0205(4) Uani 1 1 d . . .
H24A H 0.1198 0.577 0.1642 0.025 Uiso 1 1 calc R . .
H24B H 0.0601 0.45 0.1555 0.025 Uiso 1 1 calc R . .
C25 C 0.12816(12) 0.49880(15) 0.08463(7) 0.0208(4) Uani 1 1 d . . .
H25A H 0.0672 0.5308 0.0649 0.025 Uiso 1 1 calc R . .
H25B H 0.1811 0.5553 0.0762 0.025 Uiso 1 1 calc R . .
O31 O 0.17694(8) 0.14441(11) 0.15629(5) 0.0224(3) Uani 1 1 d . . .
C32 C 0.09523(12) 0.16155(15) 0.18058(7) 0.0181(3) Uani 1 1 d . . .
C33 C 0.01863(12) 0.07395(15) 0.17226(7) 0.0193(3) Uani 1 1 d . . .
C34 C 0.02564(13) -0.03902(17) 0.13272(8) 0.0251(4) Uani 1 1 d . . .
C35 C 0.03902(18) 0.0063(2) 0.07206(8) 0.0428(6) Uani 1 1 d . . .
H35A H -0.0148 0.0608 0.0585 0.064 Uiso 1 1 calc R . .
H35B H 0.0408 -0.0656 0.0464 0.064 Uiso 1 1 calc R . .
H35C H 0.0996 0.0527 0.0724 0.064 Uiso 1 1 calc R . .
C36 C 0.11040(14) -0.12319(16) 0.15387(8) 0.0252(4) Uani 1 1 d . . .
H36A H 0.1158 -0.1914 0.1265 0.038 Uiso 1 1 calc R . .
H36B H 0.0996 -0.1577 0.1914 0.038 Uiso 1 1 calc R . .
H36C H 0.17 -0.0743 0.1572 0.038 Uiso 1 1 calc R . .
C37 C -0.06562(15) -0.1211(2) 0.12961(11) 0.0477(6) Uani 1 1 d . . .
H37A H -0.1211 -0.0726 0.1134 0.071 Uiso 1 1 calc R . .
H37B H -0.0768 -0.1491 0.1682 0.071 Uiso 1 1 calc R . .
H37C H -0.0569 -0.1937 0.1053 0.071 Uiso 1 1 calc R . .
C38 C -0.06360(12) 0.09530(16) 0.20032(7) 0.0217(4) Uani 1 1 d . . .
H38 H -0.1144 0.0362 0.1952 0.026 Uiso 1 1 calc R . .
C39 C -0.07615(12) 0.19820(15) 0.23557(7) 0.0202(4) Uani 1 1 d . . .
C40 C -0.17029(13) 0.21204(17) 0.26443(8) 0.0263(4) Uani 1 1 d . . .
C41 C -0.18278(17) 0.0996(2) 0.30316(10) 0.0448(6) Uani 1 1 d . . .
H41A H -0.1288 0.0959 0.3331 0.067 Uiso 1 1 calc R . .
H41B H -0.1843 0.0231 0.2803 0.067 Uiso 1 1 calc R . .
H41C H -0.2432 0.1078 0.321 0.067 Uiso 1 1 calc R . .
C42 C -0.25566(14) 0.2190(2) 0.21825(10) 0.0433(6) Uani 1 1 d . . .
H42A H -0.3158 0.2255 0.2366 0.065 Uiso 1 1 calc R . .
H42B H -0.2572 0.1436 0.1946 0.065 Uiso 1 1 calc R . .
H42C H -0.2486 0.2924 0.1941 0.065 Uiso 1 1 calc R . .
C43 C -0.16947(15) 0.3286(2) 0.30149(10) 0.0410(5) Uani 1 1 d . . .
H43A H -0.1619 0.4023 0.2777 0.061 Uiso 1 1 calc R . .
H43B H -0.1157 0.324 0.3315 0.061 Uiso 1 1 calc R . .
H43C H -0.2302 0.3344 0.3192 0.061 Uiso 1 1 calc R . .
C44 C -0.00048(12) 0.28247(15) 0.24270(7) 0.0187(3) Uani 1 1 d . . .
H44 H -0.0064 0.3537 0.2662 0.022 Uiso 1 1 calc R . .
C45 C 0.08437(12) 0.26508(15) 0.21616(7) 0.0170(3) Uani 1 1 d . . .
C46 C 0.16779(12) 0.35321(15) 0.23013(7) 0.0189(3) Uani 1 1 d . . .
H46A H 0.2222 0.3051 0.2493 0.023 Uiso 1 1 calc R . .
H46B H 0.1485 0.4157 0.2579 0.023 Uiso 1 1 calc R . .
N47 N 0.20310(9) 0.42166(12) 0.17974(6) 0.0167(3) Uani 1 1 d . . .

loop_
_atom_site_aniso_label
_atom_site_aniso_U_11
_atom_site_aniso_U_22
_atom_site_aniso_U_33
_atom_site_aniso_U_23
_atom_site_aniso_U_13
_atom_site_aniso_U_12
Zn1 0.01913(10) 0.01736(10) 0.01735(10) 0.00176(8) 0.00521(7) 0.00184(8)
N1 0.0211(7) 0.0201(7) 0.0234(8) 0.0021(6) 0.0081(6) 0.0049(6)
Si1 0.0219(2) 0.0217(2) 0.0216(2) 0.0009(2) 0.00699(19) 0.00087(19)
C2 0.0263(10) 0.0402(12) 0.0477(13) 0.0031(10) 0.0090(9) -0.0047(9)
C3 0.0490(13) 0.0388(12) 0.0240(10) -0.0029(9) 0.0109(9) 0.0010(10)
Si2 0.0281(3) 0.0195(2) 0.0255(3) 0.0023(2) 0.0045(2) 0.0056(2)
C4 0.0595(15) 0.0527(15) 0.0466(14) 0.0118(12) 0.0194(12) 0.0373(12)
C5 0.0398(12) 0.0363(11) 0.0328(11) 0.0038(9) -0.0013(9) 0.0039(9)
O11 0.0287(6) 0.0217(6) 0.0178(6) 0.0003(5) -0.0026(5) 0.0044(5)
C12 0.0340(10) 0.0297(10) 0.0218(9) -0.0024(8) -0.0056(8) 0.0000(8)
C13 0.0304(10) 0.0399(11) 0.0211(9) 0.0010(9) 0.0016(8) 0.0042(8)
O14 0.0289(7) 0.0373(8) 0.0305(7) 0.0127(6) 0.0031(6) 0.0034(6)
C15 0.0434(12) 0.0485(13) 0.0284(11) 0.0147(10) 0.0038(9) -0.0008(10)
C16 0.0385(11) 0.0349(11) 0.0378(12) 0.0154(10) 0.0073(10) 0.0039(9)
O17 0.0305(7) 0.0261(7) 0.0321(7) 0.0044(6) 0.0058(6) 0.0030(5)
C18 0.0389(11) 0.0220(9) 0.0363(11) 0.0050(9) 0.0134(9) -0.0036(8)
C19 0.0291(10) 0.0251(9) 0.0336(11) 0.0030(8) 0.0114(8) -0.0078(8)
O20 0.0242(6) 0.0218(6) 0.0332(7) 0.0060(6) 0.0112(5) -0.0021(5)
C21 0.0221(8) 0.0199(8) 0.0229(9) -0.0024(7) 0.0045(7) -0.0035(7)
C22 0.0241(9) 0.0214(8) 0.0199(9) -0.0036(7) 0.0019(7) -0.0064(7)
C24 0.0211(8) 0.0184(8) 0.0223(9) 0.0011(7) 0.0038(7) 0.0033(7)
C25 0.0237(8) 0.0171(8) 0.0215(9) 0.0026(7) 0.0010(7) 0.0020(7)
O31 0.0257(6) 0.0163(6) 0.0270(7) 0.0024(5) 0.0115(5) 0.0004(5)
C32 0.0216(8) 0.0168(8) 0.0164(8) 0.0041(7) 0.0044(7) 0.0022(6)
C33 0.0233(8) 0.0185(8) 0.0159(8) -0.0006(7) -0.0001(7) 0.0015(7)
C34 0.0285(9) 0.0246(9) 0.0216(9) -0.0080(8) -0.0004(7) 0.0020(7)
C35 0.0696(16) 0.0417(12) 0.0159(9) -0.0043(9) -0.0019(10) 0.0210(11)
C36 0.0360(10) 0.0166(8) 0.0229(9) -0.0008(7) 0.0021(8) 0.0009(7)
C37 0.0351(12) 0.0468(13) 0.0607(15) -0.0359(12) 0.0021(11) -0.0085(10)
C38 0.0204(8) 0.0208(8) 0.0234(9) -0.0017(7) -0.0009(7) -0.0029(7)
C39 0.0198(8) 0.0203(8) 0.0207(9) -0.0003(7) 0.0033(7) 0.0010(7)
C40 0.0203(9) 0.0281(10) 0.0316(10) -0.0041(8) 0.0089(8) -0.0016(7)
C41 0.0492(13) 0.0422(13) 0.0470(13) 0.0023(11) 0.0255(11) -0.0071(11)
C42 0.0216(10) 0.0586(15) 0.0500(14) -0.0065(12) 0.0051(9) 0.0029(10)
C43 0.0308(11) 0.0419(12) 0.0534(14) -0.0163(11) 0.0210(10) -0.0028(9)
C44 0.0214(8) 0.0169(8) 0.0181(8) -0.0005(7) 0.0032(7) 0.0016(7)
C45 0.0189(8) 0.0167(8) 0.0154(8) 0.0026(7) 0.0026(6) -0.0001(6)
C46 0.0221(8) 0.0194(8) 0.0156(8) 0.0009(7) 0.0039(7) -0.0008(7)
N47 0.0180(7) 0.0151(7) 0.0172(7) 0.0010(6) 0.0031(5) -0.0009(5)

loop_
_atom_type_symbol
_atom_type_description
_atom_type_scat_dispersion_real
_atom_type_scat_dispersion_imag
_atom_type_scat_source
C C 0.0033 0.0016 'International Tables Vol C Tables 4.2.6.8 and 6.1.1.4'
H H 0 0 'International Tables Vol C Tables 4.2.6.8 and 6.1.1.4'
N N 0.0061 0.0033 'International Tables Vol C Tables 4.2.6.8 and 6.1.1.4'
O O 0.0106 0.006 'International Tables Vol C Tables 4.2.6.8 and 6.1.1.4'
Si Si 0.0817 0.0704 'International Tables Vol C Tables 4.2.6.8 and 6.1.1.4'
Zn Zn 0.2839 1.4301 'International Tables Vol C Tables 4.2.6.8 and 6.1.1.4'

loop_
_geom_angle_atom_site_label_1
_geom_angle_atom_site_label_2
_geom_angle_atom_site_label_3
_geom_angle
_geom_angle_site_symmetry_1
_geom_angle_site_symmetry_3
_geom_angle_publ_flag
N1 Zn1 O31 116.26(6) . . ?
N1 Zn1 N47 131.15(6) . . ?
O31 Zn1 N47 98.45(5) . . ?
N1 Zn1 O11 115.37(6) . . ?
O31 Zn1 O11 107.52(5) . . ?
N47 Zn1 O11 82.13(5) . . ?
Si1 N1 Si2 125.64(9) . . ?
Si1 N1 Zn1 120.28(8) . . ?
Si2 N1 Zn1 114.03(8) . . ?
N1 Si1 C2 113.96(9) . . ?
N1 Si1 C3 113.31(9) . . ?
C2 Si1 C3 109.37(10) . . ?
N1 Si1 HSI1 108.9(9) . . ?
C2 Si1 HSI1 104.9(9) . . ?
C3 Si1 HSI1 105.8(9) . . ?
Si1 C2 H2A 109.5 . . ?
Si1 C2 H2B 109.5 . . ?
H2A C2 H2B 109.5 . . ?
Si1 C2 H2C 109.5 . . ?
H2A C2 H2C 109.5 . . ?
H2B C2 H2C 109.5 . . ?
Si1 C3 H3A 109.5 . . ?
Si1 C3 H3B 109.5 . . ?
H3A C3 H3B 109.5 . . ?
Si1 C3 H3C 109.5 . . ?
H3A C3 H3C 109.5 . . ?
H3B C3 H3C 109.5 . . ?
N1 Si2 C5 110.56(9) . . ?
N1 Si2 C4 113.28(9) . . ?
C5 Si2 C4 109.07(11) . . ?
N1 Si2 HSI2 111.8(9) . . ?
C5 Si2 HSI2 107.0(9) . . ?
C4 Si2 HSI2 104.8(9) . . ?
Si2 C4 H4A 109.5 . . ?
Si2 C4 H4B 109.5 . . ?
H4A C4 H4B 109.5 . . ?
Si2 C4 H4C 109.5 . . ?
H4A C4 H4C 109.5 . . ?
H4B C4 H4C 109.5 . . ?
Si2 C5 H5A 109.5 . . ?
Si2 C5 H5B 109.5 . . ?
H5A C5 H5B 109.5 . . ?
Si2 C5 H5C 109.5 . . ?
H5A C5 H5C 109.5 . . ?
H5B C5 H5C 109.5 . . ?
C12 O11 C25 115.32(13) . . ?
C12 O11 Zn1 130.82(11) . . ?
C25 O11 Zn1 110.84(9) . . ?
O11 C12 C13 115.52(16) . . ?
O11 C12 H12A 108.4 . . ?
C13 C12 H12A 108.4 . . ?
O11 C12 H12B 108.4 . . ?
C13 C12 H12B 108.4 . . ?
H12A C12 H12B 107.5 . . ?
O14 C13 C12 110.26(15) . . ?
O14 C13 H13A 109.6 . . ?
C12 C13 H13A 109.6 . . ?
O14 C13 H13B 109.6 . . ?
C12 C13 H13B 109.6 . . ?
H13A C13 H13B 108.1 . . ?
C13 O14 C15 113.97(15) . . ?
O14 C15 C16 111.68(17) . . ?
O14 C15 H15A 109.3 . . ?
C16 C15 H15A 109.3 . . ?
O14 C15 H15B 109.3 . . ?
C16 C15 H15B 109.3 . . ?
H15A C15 H15B 107.9 . . ?
O17 C16 C15 109.32(17) . . ?
O17 C16 H16A 109.8 . . ?
C15 C16 H16A 109.8 . . ?
O17 C16 H16B 109.8 . . ?
C15 C16 H16B 109.8 . . ?
H16A C16 H16B 108.3 . . ?
C16 O17 C18 113.49(15) . . ?
O17 C18 C19 108.03(15) . . ?
O17 C18 H18A 110.1 . . ?
C19 C18 H18A 110.1 . . ?
O17 C18 H18B 110.1 . . ?
C19 C18 H18B 110.1 . . ?
H18A C18 H18B 108.4 . . ?
O20 C19 C18 109.12(15) . . ?
O20 C19 H19A 109.9 . . ?
C18 C19 H19A 109.9 . . ?
O20 C19 H19B 109.9 . . ?
C18 C19 H19B 109.9 . . ?
H19A C19 H19B 108.3 . . ?
C21 O20 C19 111.73(13) . . ?
O20 C21 C22 111.31(14) . . ?
O20 C21 H21A 109.4 . . ?
C22 C21 H21A 109.4 . . ?
O20 C21 H21B 109.4 . . ?
C22 C21 H21B 109.4 . . ?
H21A C21 H21B 108 . . ?
N47 C22 C21 117.59(14) . . ?
N47 C22 H22A 107.9 . . ?
C21 C22 H22A 107.9 . . ?
N47 C22 H22B 107.9 . . ?
C21 C22 H22B 107.9 . . ?
H22A C22 H22B 107.2 . . ?
N47 C24 C25 113.22(13) . . ?
N47 C24 H24A 108.9 . . ?
C25 C24 H24A 108.9 . . ?
N47 C24 H24B 108.9 . . ?
C25 C24 H24B 108.9 . . ?
H24A C24 H24B 107.7 . . ?
O11 C25 C24 106.76(13) . . ?
O11 C25 H25A 110.4 . . ?
C24 C25 H25A 110.4 . . ?
O11 C25 H25B 110.4 . . ?
C24 C25 H25B 110.4 . . ?
H25A C25 H25B 108.6 . . ?
C32 O31 Zn1 121.93(10) . . ?
O31 C32 C45 120.43(15) . . ?
O31 C32 C33 120.76(15) . . ?
C45 C32 C33 118.78(15) . . ?
C38 C33 C32 117.89(15) . . ?
C38 C33 C34 121.14(15) . . ?
C32 C33 C34 120.96(15) . . ?
C35 C34 C36 109.24(16) . . ?
C35 C34 C33 109.32(15) . . ?
C36 C34 C33 111.18(14) . . ?
C35 C34 C37 108.03(18) . . ?
C36 C34 C37 106.67(16) . . ?
C33 C34 C37 112.30(15) . . ?
C34 C35 H35A 109.5 . . ?
C34 C35 H35B 109.5 . . ?
H35A C35 H35B 109.5 . . ?
C34 C35 H35C 109.5 . . ?
H35A C35 H35C 109.5 . . ?
H35B C35 H35C 109.5 . . ?
C34 C36 H36A 109.5 . . ?
C34 C36 H36B 109.5 . . ?
H36A C36 H36B 109.5 . . ?
C34 C36 H36C 109.5 . . ?
H36A C36 H36C 109.5 . . ?
H36B C36 H36C 109.5 . . ?
C34 C37 H37A 109.5 . . ?
C34 C37 H37B 109.5 . . ?
H37A C37 H37B 109.5 . . ?
C34 C37 H37C 109.5 . . ?
H37A C37 H37C 109.5 . . ?
H37B C37 H37C 109.5 . . ?
C33 C38 C39 124.23(16) . . ?
C33 C38 H38 117.9 . . ?
C39 C38 H38 117.9 . . ?
C44 C39 C38 116.66(15) . . ?
C44 C39 C40 123.69(15) . . ?
C38 C39 C40 119.65(15) . . ?
C43 C40 C41 107.69(18) . . ?
C43 C40 C42 109.05(17) . . ?
C41 C40 C42 109.46(17) . . ?
C43 C40 C39 111.67(15) . . ?
C41 C40 C39 109.54(15) . . ?
C42 C40 C39 109.39(16) . . ?
C40 C41 H41A 109.5 . . ?
C40 C41 H41B 109.5 . . ?
H41A C41 H41B 109.5 . . ?
C40 C41 H41C 109.5 . . ?
H41A C41 H41C 109.5 . . ?
H41B C41 H41C 109.5 . . ?
C40 C42 H42A 109.5 . . ?
C40 C42 H42B 109.5 . . ?
H42A C42 H42B 109.5 . . ?
C40 C42 H42C 109.5 . . ?
H42A C42 H42C 109.5 . . ?
H42B C42 H42C 109.5 . . ?
C40 C43 H43A 109.5 . . ?
C40 C43 H43B 109.5 . . ?
H43A C43 H43B 109.5 . . ?
C40 C43 H43C 109.5 . . ?
H43A C43 H43C 109.5 . . ?
H43B C43 H43C 109.5 . . ?
C39 C44 C45 121.65(16) . . ?
C39 C44 H44 119.2 . . ?
C45 C44 H44 119.2 . . ?
C44 C45 C32 120.78(15) . . ?
C44 C45 C46 119.09(15) . . ?
C32 C45 C46 119.93(15) . . ?
C45 C46 N47 115.82(13) . . ?
C45 C46 H46A 108.3 . . ?
N47 C46 H46A 108.3 . . ?
C45 C46 H46B 108.3 . . ?
N47 C46 H46B 108.3 . . ?
H46A C46 H46B 107.4 . . ?
C24 N47 C22 112.80(13) . . ?
C24 N47 C46 109.58(12) . . ?
C22 N47 C46 105.69(12) . . ?
C24 N47 Zn1 107.84(10) . . ?
C22 N47 Zn1 115.95(10) . . ?
C46 N47 Zn1 104.53(9) . . ?

loop_
_geom_bond_atom_site_label_1
_geom_bond_atom_site_label_2
_geom_bond_distance
_geom_bond_site_symmetry_2
_geom_bond_publ_flag
Zn1 N1 1.9114(14) . ?
Zn1 O31 1.9117(11) . ?
Zn1 N47 2.0998(13) . ?
Zn1 O11 2.1169(12) . ?
N1 Si1 1.7011(15) . ?
N1 Si2 1.7049(15) . ?
Si1 C2 1.876(2) . ?
Si1 C3 1.878(2) . ?
Si1 HSI1 1.43(2) . ?
C2 H2A 0.98 . ?
C2 H2B 0.98 . ?
C2 H2C 0.98 . ?
C3 H3A 0.98 . ?
C3 H3B 0.98 . ?
C3 H3C 0.98 . ?
Si2 C5 1.867(2) . ?
Si2 C4 1.869(2) . ?
Si2 HSI2 1.43(2) . ?
C4 H4A 0.98 . ?
C4 H4B 0.98 . ?
C4 H4C 0.98 . ?
C5 H5A 0.98 . ?
C5 H5B 0.98 . ?
C5 H5C 0.98 . ?
O11 C12 1.438(2) . ?
O11 C25 1.451(2) . ?
C12 C13 1.502(3) . ?
C12 H12A 0.99 . ?
C12 H12B 0.99 . ?
C13 O14 1.423(2) . ?
C13 H13A 0.99 . ?
C13 H13B 0.99 . ?
O14 C15 1.432(2) . ?
C15 C16 1.503(3) . ?
C15 H15A 0.99 . ?
C15 H15B 0.99 . ?
C16 O17 1.413(2) . ?
C16 H16A 0.99 . ?
C16 H16B 0.99 . ?
O17 C18 1.427(2) . ?
C18 C19 1.502(3) . ?
C18 H18A 0.99 . ?
C18 H18B 0.99 . ?
C19 O20 1.425(2) . ?
C19 H19A 0.99 . ?
C19 H19B 0.99 . ?
O20 C21 1.422(2) . ?
C21 C22 1.508(2) . ?
C21 H21A 0.99 . ?
C21 H21B 0.99 . ?
C22 N47 1.499(2) . ?
C22 H22A 0.99 . ?
C22 H22B 0.99 . ?
C24 N47 1.496(2) . ?
C24 C25 1.512(2) . ?
C24 H24A 0.99 . ?
C24 H24B 0.99 . ?
C25 H25A 0.99 . ?
C25 H25B 0.99 . ?
O31 C32 1.334(2) . ?
C32 C45 1.406(2) . ?
C32 C33 1.423(2) . ?
C33 C38 1.394(2) . ?
C33 C34 1.535(2) . ?
C34 C35 1.531(3) . ?
C34 C36 1.532(2) . ?
C34 C37 1.544(3) . ?
C35 H35A 0.98 . ?
C35 H35B 0.98 . ?
C35 H35C 0.98 . ?
C36 H36A 0.98 . ?
C36 H36B 0.98 . ?
C36 H36C 0.98 . ?
C37 H37A 0.98 . ?
C37 H37B 0.98 . ?
C37 H37C 0.98 . ?
C38 C39 1.400(2) . ?
C38 H38 0.95 . ?
C39 C44 1.388(2) . ?
C39 C40 1.541(2) . ?
C40 C43 1.522(3) . ?
C40 C41 1.529(3) . ?
C40 C42 1.534(3) . ?
C41 H41A 0.98 . ?
C41 H41B 0.98 . ?
C41 H41C 0.98 . ?
C42 H42A 0.98 . ?
C42 H42B 0.98 . ?
C42 H42C 0.98 . ?
C43 H43A 0.98 . ?
C43 H43B 0.98 . ?
C43 H43C 0.98 . ?
C44 C45 1.401(2) . ?
C44 H44 0.95 . ?
C45 C46 1.511(2) . ?
C46 N47 1.512(2) . ?
C46 H46A 0.99 . ?
C46 H46B 0.99 . ?

loop_
_geom_torsion_atom_site_label_1
_geom_torsion_atom_site_label_2
_geom_torsion_atom_site_label_3
_geom_torsion_atom_site_label_4
_geom_torsion
_geom_torsion_site_symmetry_1
_geom_torsion_site_symmetry_2
_geom_torsion_site_symmetry_3
_geom_torsion_site_symmetry_4
_geom_torsion_publ_flag
O31 Zn1 N1 Si1 154.19(8) . . . . ?
N47 Zn1 N1 Si1 -75.38(12) . . . . ?
O11 Zn1 N1 Si1 26.92(11) . . . . ?
O31 Zn1 N1 Si2 -28.29(11) . . . . ?
N47 Zn1 N1 Si2 102.14(9) . . . . ?
O11 Zn1 N1 Si2 -155.56(7) . . . . ?
Si2 N1 Si1 C2 -46.71(14) . . . . ?
Zn1 N1 Si1 C2 130.51(11) . . . . ?
Si2 N1 Si1 C3 79.22(14) . . . . ?
Zn1 N1 Si1 C3 -103.57(11) . . . . ?
Si1 N1 Si2 C5 108.90(12) . . . . ?
Zn1 N1 Si2 C5 -68.46(11) . . . . ?
Si1 N1 Si2 C4 -13.86(16) . . . . ?
Zn1 N1 Si2 C4 168.77(11) . . . . ?
N1 Zn1 O11 C12 45.21(16) . . . . ?
O31 Zn1 O11 C12 -86.33(15) . . . . ?
N47 Zn1 O11 C12 177.25(15) . . . . ?
N1 Zn1 O11 C25 -113.79(11) . . . . ?
O31 Zn1 O11 C25 114.66(10) . . . . ?
N47 Zn1 O11 C25 18.24(10) . . . . ?
C25 O11 C12 C13 54.4(2) . . . . ?
Zn1 O11 C12 C13 -103.86(17) . . . . ?
O11 C12 C13 O14 -84.20(19) . . . . ?
C12 C13 O14 C15 168.90(16) . . . . ?
C13 O14 C15 C16 -104.6(2) . . . . ?
O14 C15 C16 O17 63.0(2) . . . . ?
C15 C16 O17 C18 178.10(16) . . . . ?
C16 O17 C18 C19 168.00(16) . . . . ?
O17 C18 C19 O20 -72.88(19) . . . . ?
C18 C19 O20 C21 160.50(15) . . . . ?
C19 O20 C21 C22 176.22(14) . . . . ?
O20 C21 C22 N47 74.30(19) . . . . ?
C12 O11 C25 C24 157.77(14) . . . . ?
Zn1 O11 C25 C24 -39.69(15) . . . . ?
N47 C24 C25 O11 49.11(18) . . . . ?
N1 Zn1 O31 C32 173.92(12) . . . . ?
N47 Zn1 O31 C32 29.33(13) . . . . ?
O11 Zn1 O31 C32 -55.02(13) . . . . ?
Zn1 O31 C32 C45 -40.2(2) . . . . ?
Zn1 O31 C32 C33 141.52(13) . . . . ?
O31 C32 C33 C38 177.99(15) . . . . ?
C45 C32 C33 C38 -0.3(2) . . . . ?
O31 C32 C33 C34 -3.2(2) . . . . ?
C45 C32 C33 C34 178.50(15) . . . . ?
C38 C33 C34 C35 119.12(19) . . . . ?
C32 C33 C34 C35 -59.7(2) . . . . ?
C38 C33 C34 C36 -120.20(18) . . . . ?
C32 C33 C34 C36 61.0(2) . . . . ?
C38 C33 C34 C37 -0.8(2) . . . . ?
C32 C33 C34 C37 -179.56(17) . . . . ?
C32 C33 C38 C39 0.9(3) . . . . ?
C34 C33 C38 C39 -177.98(16) . . . . ?
C33 C38 C39 C44 -0.5(3) . . . . ?
C33 C38 C39 C40 -179.98(16) . . . . ?
C44 C39 C40 C43 -0.2(3) . . . . ?
C38 C39 C40 C43 179.23(17) . . . . ?
C44 C39 C40 C41 -119.4(2) . . . . ?
C38 C39 C40 C41 60.0(2) . . . . ?
C44 C39 C40 C42 120.65(19) . . . . ?
C38 C39 C40 C42 -60.0(2) . . . . ?
C38 C39 C44 C45 -0.3(2) . . . . ?
C40 C39 C44 C45 179.12(16) . . . . ?
C39 C44 C45 C32 0.8(3) . . . . ?
C39 C44 C45 C46 -174.12(15) . . . . ?
O31 C32 C45 C44 -178.77(15) . . . . ?
C33 C32 C45 C44 -0.4(2) . . . . ?
O31 C32 C45 C46 -3.9(2) . . . . ?
C33 C32 C45 C46 174.40(15) . . . . ?
C44 C45 C46 N47 -122.43(16) . . . . ?
C32 C45 C46 N47 62.6(2) . . . . ?
C25 C24 N47 C22 95.94(16) . . . . ?
C25 C24 N47 C46 -146.62(14) . . . . ?
C25 C24 N47 Zn1 -33.40(15) . . . . ?
C21 C22 N47 C24 -74.80(19) . . . . ?
C21 C22 N47 C46 165.48(15) . . . . ?
C21 C22 N47 Zn1 50.24(18) . . . . ?
C45 C46 N47 C24 55.92(17) . . . . ?
C45 C46 N47 C22 177.73(14) . . . . ?
C45 C46 N47 Zn1 -59.43(15) . . . . ?
N1 Zn1 N47 C24 125.12(10) . . . . ?
O31 Zn1 N47 C24 -98.52(10) . . . . ?
O11 Zn1 N47 C24 8.14(10) . . . . ?
N1 Zn1 N47 C22 -2.42(14) . . . . ?
O31 Zn1 N47 C22 133.94(11) . . . . ?
O11 Zn1 N47 C22 -119.39(11) . . . . ?
N1 Zn1 N47 C46 -118.32(10) . . . . ?
O31 Zn1 N47 C46 18.04(10) . . . . ?
O11 Zn1 N47 C46 124.71(10) . . . . ?
